data_4334470
loop_
_publ_author_name
'Francys E. Fern\'andez'
'M. Carmen Puerta'
'Pedro Valerga'

_publ_contact_author_address
;
Departamento de CMIM y Qu\'imica Inorg\'anica
Universidad de C\'adiz
Facultad de Ciencias
Campus Universitario del R\'io San Pedro
11510. Puerto Real. SPAIN.
;
_publ_contact_author_email pedro.valerga@uca.es
_publ_contact_author_fax '34 (956) 016288'
_publ_contact_author_name 'Pedro Valerga'
_publ_contact_author_phone '34 (956) 016340'
_publ_section_title
;
 Picolyl-NHC Hydrotris(pyrazolyl)borate Ruthenium(II) Complexes:
 Synthesis, Characterization, and Reactivity with Small Molecules
;
_journal_name_full 'Inorganic Chemistry'
_journal_page_first 4396
_journal_page_last 4410
_journal_paper_doi 10.1021/ic302553z
_journal_volume 52
_journal_year 2013
_chemical_formula_moiety 'C19 H21 B N9 Ru S, C32 H12 B F24'
_chemical_formula_sum 'C51 H33 B2 F24 N9 Ru S'
_chemical_formula_weight 1382.61
_chemical_name_systematic
;
(\m-disulfide)-<i>bis</i>[{\k^2^
<i>C</i>,<i>N</i>-3-isopropyl-1-(pyrid-2-ylmethyl)-
2,3-dihydro-imidazole-2-ylidene}-{\k^3^
<i>N</i>,<i>N</i>',<i>N</i>''-<i>tris</i>(pirazolyl)borate}- ruthenium(III)]
<i>bis</i>[<i>tetrakis</i>{3,5-<i>bis</i>(trifluoromethyl)phenyl}borate]
;
_space_group_IT_number 14
_symmetry_cell_setting monoclinic
_symmetry_Int_Tables_number 14
_symmetry_space_group_name_Hall '-P 2yn'
_symmetry_space_group_name_H-M 'P 1 21/n 1'
_atom_sites_solution_hydrogens geom
_atom_sites_solution_primary direct
_atom_sites_solution_secondary difmap
_audit_creation_method SHELXL-97
_cell_angle_alpha 90.00
_cell_angle_beta 94.51(3)
_cell_angle_gamma 90.00
_cell_formula_units_Z 4
_cell_length_a 13.125(3)
_cell_length_b 29.488(6)
_cell_length_c 15.163(3)
_cell_measurement_reflns_used 6805
_cell_measurement_temperature 100(2)
_cell_measurement_theta_max 24.900
_cell_measurement_theta_min 2.412
_cell_volume 5850(2)
_computing_cell_refinement 'SAINT (Bruker, 2001)'
_computing_data_collection 'SMART (Bruker, 2001)'
_computing_data_reduction 'SAINT (Bruker, 2001)'
_computing_molecular_graphics 'ORTEP-3 vers. 1.08 (Farrugia, 2005)'
_computing_publication_material 'SHELXTL (Sheldrick, 2001)'
_computing_structure_refinement 'SHELXTL (Sheldrick, 2001)'
_computing_structure_solution 'SHELXTL (Sheldrick, 2001)'
_diffrn_ambient_temperature 100(2)
_diffrn_measured_fraction_theta_full 0.989
_diffrn_measured_fraction_theta_max 0.989
_diffrn_measurement_device_type 'Bruker SMART APEX CCD area detector'
_diffrn_measurement_method '1700 omega scan frames, 0.3 deg, 10 sec'
_diffrn_radiation_monochromator graphite
_diffrn_radiation_probe x-ray
_diffrn_radiation_type MoK\a
_diffrn_radiation_wavelength 0.71073
_diffrn_reflns_av_R_equivalents 0.0438
_diffrn_reflns_av_sigmaI/netI 0.0378
_diffrn_reflns_limit_h_max 15
_diffrn_reflns_limit_h_min -13
_diffrn_reflns_limit_k_max 34
_diffrn_reflns_limit_k_min -34
_diffrn_reflns_limit_l_max 16
_diffrn_reflns_limit_l_min -17
_diffrn_reflns_number 38050
_diffrn_reflns_theta_full 24.96
_diffrn_reflns_theta_max 24.96
_diffrn_reflns_theta_min 1.38
_diffrn_source 'fine-focus sealed tube'
_diffrn_source_type 'Bruker SMART APEX'
_diffrn_standards_decay_% 0.0150
_diffrn_standards_number 0
_exptl_absorpt_coefficient_mu 0.424
_exptl_absorpt_correction_T_max 1.000
_exptl_absorpt_correction_T_min 0.904
_exptl_absorpt_correction_type multi-scan
_exptl_absorpt_process_details '(SADABS; Sheldrick, 2004)'
_exptl_crystal_colour brown
_exptl_crystal_density_diffrn 1.570
_exptl_crystal_description plate
_exptl_crystal_F_000 2752
_exptl_crystal_size_max 0.54
_exptl_crystal_size_mid 0.32
_exptl_crystal_size_min 0.11
_refine_diff_density_max 1.352
_refine_diff_density_min -0.723
_refine_diff_density_rms 0.099
_refine_ls_extinction_method none
_refine_ls_goodness_of_fit_ref 1.041
_refine_ls_hydrogen_treatment constr
_refine_ls_matrix_type full
_refine_ls_number_parameters 814
_refine_ls_number_reflns 10150
_refine_ls_number_restraints 0
_refine_ls_restrained_S_all 1.041
_refine_ls_R_factor_all 0.0676
_refine_ls_R_factor_gt 0.0586
_refine_ls_shift/su_max 0.001
_refine_ls_shift/su_mean 0.000
_refine_ls_structure_factor_coef Fsqd
_refine_ls_weighting_details 'calc w=1/[\s^2^(Fo^2^)+(0.0814P)^2^+15.1434P] where P=(Fo^2^+2Fc^2^)/3'
_refine_ls_weighting_scheme calc
_refine_ls_wR_factor_gt 0.1500
_refine_ls_wR_factor_ref 0.1570
_reflns_number_gt 8886
_reflns_number_total 10150
_reflns_threshold_expression >2sigma(I)
_cod_data_source_file ic302553z_si_002_8.cif
_cod_data_source_block pv1201
_cod_original_sg_symbol_H-M 'P 21/n'
_cod_database_code 4334470

loop_
_symmetry_equiv_pos_as_xyz
'x, y, z'
'-x+1/2, y+1/2, -z+1/2'
'-x, -y, -z'
'x-1/2, -y-1/2, z-1/2'

loop_
_atom_site_label
_atom_site_type_symbol
_atom_site_fract_x
_atom_site_fract_y
_atom_site_fract_z
_atom_site_U_iso_or_equiv
_atom_site_adp_type
_atom_site_occupancy
_atom_site_symmetry_multiplicity
_atom_site_calc_flag
_atom_site_refinement_flags
_atom_site_disorder_assembly
_atom_site_disorder_group
Ru1 Ru 0.47143(2) 0.910323(10) 0.02904(2) 0.02404(12) Uani 1 1 d . . .
S1 S 0.52067(7) 0.98150(3) 0.05318(6) 0.0243(2) Uani 1 1 d . . .
N1 N 0.4199(3) 0.84405(11) -0.0002(2) 0.0349(8) Uani 1 1 d . . .
N2 N 0.3719(3) 0.83642(12) -0.0818(3) 0.0400(9) Uani 1 1 d . . .
N3 N 0.3291(2) 0.93154(11) -0.0314(2) 0.0247(7) Uani 1 1 d . . .
N4 N 0.2942(3) 0.91303(12) -0.1101(2) 0.0307(8) Uani 1 1 d . . .
N5 N 0.5232(3) 0.91143(11) -0.0964(2) 0.0327(8) Uani 1 1 d . . .
N6 N 0.4620(3) 0.89492(13) -0.1663(2) 0.0406(9) Uani 1 1 d . . .
N7 N 0.6367(3) 0.89751(15) 0.1752(3) 0.0448(10) Uani 1 1 d . . .
N8 N 0.4157(3) 0.90470(11) 0.1537(2) 0.0279(7) Uani 1 1 d . . .
N9 N 0.6748(4) 0.85557(17) 0.0685(4) 0.0695(14) Uani 1 1 d . . .
C1 C 0.3409(4) 0.79271(17) -0.0869(4) 0.0553(14) Uani 1 1 d . . .
H1 H 0.3057 0.7788 -0.1369 0.066 Uiso 1 1 calc R . .
C2 C 0.3688(5) 0.77196(16) -0.0082(4) 0.0587(15) Uani 1 1 d . . .
H2 H 0.3569 0.7413 0.0075 0.070 Uiso 1 1 calc R . .
C3 C 0.4182(4) 0.80503(15) 0.0435(4) 0.0469(12) Uani 1 1 d . . .
H3 H 0.4469 0.8005 0.1023 0.056 Uiso 1 1 calc R . .
C4 C 0.2069(4) 0.93374(17) -0.1390(3) 0.0423(11) Uani 1 1 d . . .
H4 H 0.1674 0.9270 -0.1925 0.051 Uiso 1 1 calc R . .
C5 C 0.1840(4) 0.96596(17) -0.0791(3) 0.0430(11) Uani 1 1 d . . .
H5 H 0.1268 0.9858 -0.0825 0.052 Uiso 1 1 calc R . .
C6 C 0.2621(3) 0.96351(14) -0.0124(3) 0.0309(9) Uani 1 1 d . . .
H6 H 0.2673 0.9818 0.0393 0.037 Uiso 1 1 calc R . .
C7 C 0.5087(5) 0.9018(2) -0.2412(4) 0.0589(16) Uani 1 1 d . . .
H7 H 0.4820 0.8936 -0.2991 0.071 Uiso 1 1 calc R . .
C8 C 0.6008(5) 0.9224(2) -0.2203(4) 0.0625(16) Uani 1 1 d . . .
H8 H 0.6503 0.9311 -0.2596 0.075 Uiso 1 1 calc R . .
C9 C 0.6063(4) 0.92801(17) -0.1301(3) 0.0446(12) Uani 1 1 d . . .
H9 H 0.6619 0.9418 -0.0962 0.053 Uiso 1 1 calc R . .
C10 C 0.6051(3) 0.88577(14) 0.0899(3) 0.0331(9) Uani 1 1 d . . .
C11 C 0.7265(4) 0.8750(2) 0.2058(4) 0.0592(15) Uani 1 1 d . . .
H11 H 0.7616 0.8785 0.2626 0.071 Uiso 1 1 calc R . .
C12 C 0.7539(5) 0.8483(3) 0.1421(5) 0.0735(19) Uani 1 1 d . . .
H12 H 0.8114 0.8287 0.1433 0.088 Uiso 1 1 calc R . .
C13 C 0.6758(6) 0.8303(3) -0.0102(5) 0.092(2) Uani 1 1 d . . .
H13A H 0.6267 0.8434 -0.0552 0.138 Uiso 1 1 calc R . .
H13B H 0.6567 0.7988 0.0012 0.138 Uiso 1 1 calc R . .
H13C H 0.7444 0.8311 -0.0313 0.138 Uiso 1 1 calc R . .
C14 C 0.5803(3) 0.92753(17) 0.2282(3) 0.0407(11) Uani 1 1 d . . .
H14A H 0.5828 0.9586 0.2039 0.049 Uiso 1 1 calc R . .
H14B H 0.6131 0.9281 0.2892 0.049 Uiso 1 1 calc R . .
C15 C 0.4711(3) 0.91322(14) 0.2306(3) 0.0319(9) Uani 1 1 d . . .
C16 C 0.4264(4) 0.90850(19) 0.3099(3) 0.0497(13) Uani 1 1 d . . .
H16 H 0.4659 0.9149 0.3637 0.060 Uiso 1 1 calc R . .
C17 C 0.3278(4) 0.8950(2) 0.3130(4) 0.0657(17) Uani 1 1 d . . .
H17 H 0.2975 0.8935 0.3679 0.079 Uiso 1 1 calc R . .
C18 C 0.2744(5) 0.88401(19) 0.2377(4) 0.0584(14) Uani 1 1 d . . .
H18 H 0.2064 0.8729 0.2371 0.070 Uiso 1 1 calc R . .
C19 C 0.3207(3) 0.88938(14) 0.1631(3) 0.0322(9) Uani 1 1 d . . .
H19 H 0.2816 0.8814 0.1099 0.039 Uiso 1 1 calc R . .
B1 B 0.3565(4) 0.87509(18) -0.1500(3) 0.0396(12) Uani 1 1 d . . .
H1A H 0.3209 0.8637 -0.2065 0.047 Uiso 1 1 calc R . .
F1A F -0.3175(3) 0.22903(15) 0.3887(3) 0.0733(14) Uani 0.889(6) 1 d P A 1
F2A F -0.3351(3) 0.22542(17) 0.5247(3) 0.0666(13) Uani 0.889(6) 1 d P A 1
F3A F -0.3645(3) 0.16676(14) 0.4445(4) 0.0796(17) Uani 0.889(6) 1 d P A 1
F4 F 0.0554(3) 0.12661(10) 0.67333(18) 0.0616(9) Uani 1 1 d . . .
F5 F 0.0784(3) 0.19720(13) 0.6781(2) 0.0764(11) Uani 1 1 d . . .
F6 F -0.0547(2) 0.16940(12) 0.72584(17) 0.0562(8) Uani 1 1 d . . .
F7 F -0.0413(3) 0.31243(10) 0.0947(2) 0.0683(10) Uani 1 1 d . . .
F8 F -0.1815(2) 0.29638(11) 0.1485(3) 0.0705(10) Uani 1 1 d . . .
F9 F -0.0478(2) 0.30918(8) 0.23411(19) 0.0529(8) Uani 1 1 d . . .
F10 F 0.0117(4) 0.17281(14) -0.0729(2) 0.0895(13) Uani 1 1 d . . .
F11 F 0.0165(7) 0.11181(17) -0.0097(2) 0.188(4) Uani 1 1 d . . .
F12 F -0.1181(4) 0.1409(3) -0.0496(4) 0.216(5) Uani 1 1 d . . .
F13 F 0.3506(2) 0.05049(9) 0.44938(19) 0.0488(7) Uani 1 1 d . . .
F14 F 0.3499(2) 0.09524(10) 0.56009(16) 0.0453(7) Uani 1 1 d . . .
F15 F 0.47253(18) 0.09818(9) 0.47474(17) 0.0416(6) Uani 1 1 d . . .
F16 F 0.4439(2) 0.24366(11) 0.3322(2) 0.0670(10) Uani 1 1 d . . .
F17 F 0.3678(3) 0.22718(13) 0.2096(2) 0.0869(13) Uani 1 1 d . . .
F18 F 0.2981(3) 0.27115(11) 0.2934(4) 0.0959(15) Uani 1 1 d . . .
F19A F -0.1725(7) 0.0099(3) 0.4827(4) 0.108(3) Uani 0.668(5) 1 d P B 1
F20A F -0.2603(5) 0.0023(3) 0.3658(6) 0.114(3) Uani 0.668(5) 1 d P B 1
F21A F -0.1555(7) -0.04896(19) 0.4112(7) 0.112(3) Uani 0.668(5) 1 d P B 1
F22 F 0.2062(2) -0.00636(11) 0.2086(2) 0.0641(9) Uani 1 1 d . . .
F23 F 0.0826(3) -0.05200(12) 0.1764(3) 0.0937(14) Uani 1 1 d . . .
F24 F 0.0928(4) 0.00800(17) 0.1052(3) 0.1035(16) Uani 1 1 d . . .
F1B F -0.319(2) 0.2382(14) 0.452(3) 0.0733(14) Uani 0.111(6) 1 d P A 2
F2B F -0.356(2) 0.1912(15) 0.532(2) 0.0666(13) Uani 0.111(6) 1 d P A 2
F3B F -0.355(3) 0.1791(13) 0.396(4) 0.0796(17) Uani 0.111(6) 1 d P A 2
F19B F -0.1286(14) -0.0266(7) 0.4667(9) 0.108(3) Uani 0.332(5) 1 d P B 2
F20B F -0.2337(11) 0.0201(8) 0.4238(14) 0.114(3) Uani 0.332(5) 1 d P B 2
F21B F -0.2098(15) -0.0386(4) 0.3485(13) 0.112(3) Uani 0.332(5) 1 d P B 2
C20 C -0.0369(3) 0.16073(12) 0.4118(2) 0.0222(8) Uani 1 1 d . . .
C21 C -0.1390(3) 0.17500(13) 0.4019(3) 0.0256(8) Uani 1 1 d . . .
H21 H -0.1725 0.1766 0.3441 0.031 Uiso 1 1 calc R . .
C22 C -0.1929(3) 0.18693(13) 0.4740(3) 0.0287(9) Uani 1 1 d . A .
C23 C -0.1474(3) 0.18469(13) 0.5595(3) 0.0275(8) Uani 1 1 d . . .
H23 H -0.1841 0.1928 0.6087 0.033 Uiso 1 1 calc R . .
C24 C -0.0467(3) 0.17026(12) 0.5711(3) 0.0252(8) Uani 1 1 d . . .
C25 C 0.0067(3) 0.15885(12) 0.4982(3) 0.0238(8) Uani 1 1 d . . .
H25 H 0.0759 0.1494 0.5081 0.029 Uiso 1 1 calc R . .
C26 C -0.3018(3) 0.20090(17) 0.4587(3) 0.0407(11) Uani 1 1 d . . .
C27 C 0.0069(3) 0.16617(14) 0.6615(3) 0.0308(9) Uani 1 1 d . . .
C28 C -0.0138(3) 0.16887(13) 0.2356(2) 0.0226(8) Uani 1 1 d . . .
C29 C -0.0366(3) 0.21509(13) 0.2349(3) 0.0253(8) Uani 1 1 d . . .
H29 H -0.0396 0.2305 0.2897 0.030 Uiso 1 1 calc R . .
C30 C -0.0554(3) 0.23950(14) 0.1564(3) 0.0300(9) Uani 1 1 d . . .
C31 C -0.0520(3) 0.21862(15) 0.0752(3) 0.0357(10) Uani 1 1 d . . .
H31 H -0.0644 0.2352 0.0217 0.043 Uiso 1 1 calc R . .
C32 C -0.0301(4) 0.17293(15) 0.0741(3) 0.0378(10) Uani 1 1 d . . .
C33 C -0.0121(3) 0.14877(14) 0.1525(3) 0.0300(9) Uani 1 1 d . . .
H33 H 0.0020 0.1172 0.1493 0.036 Uiso 1 1 calc R . .
C34 C -0.0815(4) 0.28867(15) 0.1589(3) 0.0385(10) Uani 1 1 d . . .
C35 C -0.0254(6) 0.14922(19) -0.0126(3) 0.0638(17) Uani 1 1 d . . .
C36 C 0.1472(3) 0.15042(12) 0.3475(2) 0.0207(7) Uani 1 1 d . . .
C37 C 0.2083(3) 0.12021(12) 0.3996(2) 0.0224(8) Uani 1 1 d . . .
H37 H 0.1773 0.0940 0.4224 0.027 Uiso 1 1 calc R . .
C38 C 0.3121(3) 0.12699(13) 0.4192(2) 0.0242(8) Uani 1 1 d . . .
C39 C 0.3611(3) 0.16442(13) 0.3867(2) 0.0252(8) Uani 1 1 d . . .
H39 H 0.4321 0.1693 0.4001 0.030 Uiso 1 1 calc R . .
C40 C 0.3025(3) 0.19442(13) 0.3341(2) 0.0261(8) Uani 1 1 d . . .
C41 C 0.1981(3) 0.18769(12) 0.3150(2) 0.0248(8) Uani 1 1 d . . .
H41 H 0.1604 0.2091 0.2788 0.030 Uiso 1 1 calc R . .
C42 C 0.3714(3) 0.09301(14) 0.4750(3) 0.0308(9) Uani 1 1 d . . .
C43 C 0.3525(3) 0.23416(15) 0.2938(3) 0.0364(10) Uani 1 1 d . . .
C44 C 0.0027(3) 0.08728(12) 0.3186(2) 0.0227(8) Uani 1 1 d . . .
C45 C -0.0714(3) 0.06412(13) 0.3622(3) 0.0268(8) Uani 1 1 d . . .
H45 H -0.1126 0.0805 0.4000 0.032 Uiso 1 1 calc R . .
C46 C -0.0866(3) 0.01757(14) 0.3518(3) 0.0351(10) Uani 1 1 d . B .
C47 C -0.0296(4) -0.00755(14) 0.2956(3) 0.0415(11) Uani 1 1 d . . .
H47 H -0.0416 -0.0391 0.2871 0.050 Uiso 1 1 calc R . .
C48 C 0.0449(3) 0.01460(14) 0.2526(3) 0.0361(10) Uani 1 1 d . . .
C49 C 0.0619(3) 0.06080(13) 0.2654(3) 0.0290(9) Uani 1 1 d . . .
H49 H 0.1156 0.0749 0.2371 0.035 Uiso 1 1 calc R . .
C50 C -0.1660(4) -0.00513(17) 0.3997(4) 0.0502(13) Uani 1 1 d . . .
C51 C 0.1061(4) -0.01017(17) 0.1876(4) 0.0560(15) Uani 1 1 d . . .
B2 B 0.0237(3) 0.14237(14) 0.3283(3) 0.0223(9) Uani 1 1 d . . .

loop_
_atom_site_aniso_label
_atom_site_aniso_U_11
_atom_site_aniso_U_22
_atom_site_aniso_U_33
_atom_site_aniso_U_23
_atom_site_aniso_U_13
_atom_site_aniso_U_12
Ru1 0.02448(19) 0.02303(18) 0.02465(19) -0.00300(12) 0.00209(13) -0.00146(12)
S1 0.0269(5) 0.0270(5) 0.0187(5) 0.0008(3) -0.0012(4) -0.0038(4)
N1 0.038(2) 0.0257(18) 0.041(2) -0.0064(15) 0.0032(17) 0.0011(15)
N2 0.048(2) 0.0320(19) 0.040(2) -0.0137(16) 0.0039(18) -0.0088(17)
N3 0.0254(17) 0.0269(17) 0.0218(16) -0.0019(13) 0.0017(13) -0.0058(13)
N4 0.0317(19) 0.040(2) 0.0194(17) -0.0001(14) -0.0038(14) -0.0122(15)
N5 0.036(2) 0.0329(19) 0.0308(19) -0.0119(15) 0.0102(15) -0.0055(15)
N6 0.046(2) 0.046(2) 0.031(2) -0.0143(17) 0.0125(17) -0.0122(18)
N7 0.027(2) 0.059(3) 0.046(2) 0.020(2) -0.0091(17) -0.0024(18)
N8 0.0275(18) 0.0271(17) 0.0286(18) 0.0055(13) -0.0003(14) 0.0019(13)
N9 0.052(3) 0.058(3) 0.101(4) 0.005(3) 0.019(3) 0.016(2)
C1 0.065(4) 0.035(3) 0.066(4) -0.023(3) 0.011(3) -0.013(2)
C2 0.078(4) 0.022(2) 0.077(4) -0.009(2) 0.008(3) -0.004(2)
C3 0.052(3) 0.026(2) 0.063(3) 0.001(2) 0.005(2) 0.003(2)
C4 0.034(3) 0.061(3) 0.031(2) 0.006(2) -0.0103(19) -0.013(2)
C5 0.029(2) 0.056(3) 0.043(3) 0.010(2) -0.007(2) 0.004(2)
C6 0.027(2) 0.036(2) 0.031(2) 0.0013(17) 0.0025(17) -0.0018(17)
C7 0.069(4) 0.074(4) 0.037(3) -0.026(3) 0.023(3) -0.023(3)
C8 0.064(4) 0.080(4) 0.048(3) -0.024(3) 0.032(3) -0.022(3)
C9 0.042(3) 0.048(3) 0.045(3) -0.018(2) 0.018(2) -0.010(2)
C10 0.022(2) 0.032(2) 0.045(3) 0.0077(18) 0.0024(18) 0.0031(17)
C11 0.029(3) 0.086(4) 0.060(4) 0.028(3) -0.012(2) 0.007(3)
C12 0.059(4) 0.089(5) 0.070(4) 0.032(4) -0.006(3) 0.014(3)
C13 0.092(6) 0.090(5) 0.096(6) -0.003(4) 0.025(4) 0.036(4)
C14 0.037(3) 0.057(3) 0.027(2) 0.012(2) -0.0094(19) -0.004(2)
C15 0.027(2) 0.037(2) 0.029(2) 0.0108(17) -0.0084(17) -0.0034(17)
C16 0.039(3) 0.074(4) 0.034(3) 0.022(2) -0.006(2) -0.001(2)
C17 0.046(3) 0.079(4) 0.070(4) 0.030(3) -0.004(3) 0.008(3)
C18 0.062(4) 0.054(3) 0.061(4) 0.017(3) 0.010(3) -0.001(3)
C19 0.024(2) 0.029(2) 0.043(2) 0.0087(18) 0.0047(18) -0.0001(17)
B1 0.047(3) 0.043(3) 0.028(3) -0.013(2) 0.002(2) -0.017(2)
F1A 0.0394(19) 0.106(3) 0.076(3) 0.043(3) 0.0099(19) 0.0322(19)
F2A 0.0349(19) 0.095(3) 0.071(2) -0.024(2) 0.0071(16) 0.025(2)
F3A 0.0187(16) 0.053(3) 0.165(5) -0.008(3) -0.002(2) -0.0090(16)
F4 0.089(2) 0.0611(19) 0.0330(15) -0.0038(13) -0.0092(15) 0.0384(17)
F5 0.086(2) 0.101(3) 0.0386(17) 0.0161(17) -0.0220(16) -0.055(2)
F6 0.0495(17) 0.092(2) 0.0285(14) -0.0012(14) 0.0132(12) 0.0210(16)
F7 0.107(3) 0.0395(16) 0.060(2) 0.0216(14) 0.0168(19) 0.0077(17)
F8 0.0450(18) 0.0541(18) 0.108(3) -0.0193(18) -0.0195(18) 0.0152(15)
F9 0.070(2) 0.0289(13) 0.0559(18) -0.0022(12) -0.0172(15) 0.0007(13)
F10 0.146(4) 0.087(3) 0.0400(19) -0.0025(18) 0.039(2) -0.006(3)
F11 0.447(12) 0.092(3) 0.0265(19) -0.001(2) 0.025(4) 0.131(5)
F12 0.099(4) 0.413(12) 0.138(5) -0.191(7) 0.020(4) -0.080(6)
F13 0.0495(16) 0.0352(14) 0.0587(18) 0.0088(12) -0.0155(13) 0.0018(12)
F14 0.0347(14) 0.0761(19) 0.0246(13) 0.0161(12) -0.0002(11) -0.0014(13)
F15 0.0203(13) 0.0608(17) 0.0431(15) 0.0165(12) -0.0013(10) 0.0018(11)
F16 0.0431(17) 0.070(2) 0.083(2) 0.0348(17) -0.0211(16) -0.0378(15)
F17 0.133(3) 0.085(2) 0.0440(19) 0.0137(17) 0.016(2) -0.063(2)
F18 0.055(2) 0.0365(17) 0.202(5) 0.039(2) 0.042(3) -0.0022(15)
F19A 0.148(7) 0.113(5) 0.071(4) -0.019(4) 0.055(4) -0.086(5)
F20A 0.040(3) 0.176(8) 0.125(7) 0.081(6) -0.003(4) -0.042(4)
F21A 0.140(7) 0.034(3) 0.176(9) 0.033(4) 0.094(7) -0.009(3)
F22 0.0373(17) 0.0612(19) 0.094(2) -0.0271(17) 0.0083(16) 0.0053(14)
F23 0.070(2) 0.066(2) 0.148(4) -0.064(2) 0.028(2) -0.0096(19)
F24 0.117(3) 0.135(4) 0.060(2) -0.019(2) 0.017(2) 0.067(3)
F1B 0.0394(19) 0.106(3) 0.076(3) 0.043(3) 0.0099(19) 0.0322(19)
F2B 0.0349(19) 0.095(3) 0.071(2) -0.024(2) 0.0071(16) 0.025(2)
F3B 0.0187(16) 0.053(3) 0.165(5) -0.008(3) -0.002(2) -0.0090(16)
F19B 0.148(7) 0.113(5) 0.071(4) -0.019(4) 0.055(4) -0.086(5)
F20B 0.040(3) 0.176(8) 0.125(7) 0.081(6) -0.003(4) -0.042(4)
F21B 0.140(7) 0.034(3) 0.176(9) 0.033(4) 0.094(7) -0.009(3)
C20 0.0225(19) 0.0179(17) 0.026(2) 0.0006(14) 0.0016(15) -0.0045(14)
C21 0.024(2) 0.0259(19) 0.027(2) 0.0020(15) -0.0019(16) -0.0035(15)
C22 0.023(2) 0.026(2) 0.038(2) -0.0013(17) 0.0054(17) -0.0009(16)
C23 0.027(2) 0.026(2) 0.030(2) -0.0030(16) 0.0108(17) -0.0015(16)
C24 0.028(2) 0.0223(19) 0.026(2) -0.0020(15) 0.0055(16) -0.0026(15)
C25 0.0212(19) 0.0234(19) 0.027(2) -0.0020(15) 0.0023(15) -0.0003(15)
C26 0.027(2) 0.047(3) 0.049(3) -0.003(2) 0.007(2) 0.005(2)
C27 0.029(2) 0.034(2) 0.030(2) -0.0012(17) 0.0078(17) 0.0019(17)
C28 0.0163(18) 0.029(2) 0.0231(19) -0.0008(15) 0.0017(14) -0.0077(15)
C29 0.0197(19) 0.030(2) 0.026(2) 0.0015(16) 0.0001(15) -0.0021(15)
C30 0.025(2) 0.030(2) 0.034(2) 0.0062(17) -0.0026(17) -0.0042(16)
C31 0.042(3) 0.041(2) 0.024(2) 0.0061(18) -0.0039(18) -0.013(2)
C32 0.050(3) 0.039(2) 0.024(2) 0.0023(18) 0.0058(19) -0.015(2)
C33 0.033(2) 0.027(2) 0.030(2) 0.0011(16) 0.0043(17) -0.0096(17)
C34 0.040(3) 0.036(2) 0.037(2) 0.0079(19) -0.009(2) 0.0035(19)
C35 0.115(5) 0.045(3) 0.031(3) -0.002(2) 0.003(3) -0.017(3)
C36 0.0235(19) 0.0224(18) 0.0165(17) -0.0047(14) 0.0030(14) -0.0020(15)
C37 0.0233(19) 0.0263(19) 0.0183(18) 0.0003(14) 0.0057(15) -0.0050(15)
C38 0.024(2) 0.030(2) 0.0182(18) -0.0018(15) 0.0015(15) -0.0018(16)
C39 0.0198(19) 0.033(2) 0.0225(19) -0.0044(16) 0.0006(15) -0.0050(15)
C40 0.028(2) 0.026(2) 0.024(2) -0.0007(15) 0.0036(16) -0.0087(16)
C41 0.026(2) 0.0232(19) 0.0249(19) 0.0006(15) 0.0009(16) -0.0024(15)
C42 0.024(2) 0.039(2) 0.029(2) 0.0046(17) -0.0015(17) -0.0061(17)
C43 0.030(2) 0.035(2) 0.044(3) 0.0057(19) 0.0011(19) -0.0121(19)
C44 0.0225(19) 0.0230(19) 0.0216(19) 0.0025(14) -0.0048(15) -0.0024(15)
C45 0.027(2) 0.029(2) 0.0231(19) 0.0032(16) -0.0049(16) -0.0031(16)
C46 0.032(2) 0.029(2) 0.042(3) 0.0068(18) -0.0051(19) -0.0068(18)
C47 0.040(3) 0.023(2) 0.060(3) -0.001(2) -0.010(2) -0.0036(19)
C48 0.026(2) 0.030(2) 0.052(3) -0.0096(19) -0.0044(19) 0.0029(17)
C49 0.024(2) 0.026(2) 0.037(2) -0.0036(17) 0.0009(17) 0.0003(16)
C50 0.053(3) 0.038(3) 0.059(3) 0.013(2) 0.003(3) -0.020(2)
C51 0.042(3) 0.037(3) 0.090(4) -0.016(3) 0.004(3) 0.009(2)
B2 0.022(2) 0.021(2) 0.023(2) 0.0015(16) 0.0012(17) -0.0027(16)

loop_
_atom_type_symbol
_atom_type_description
_atom_type_scat_dispersion_real
_atom_type_scat_dispersion_imag
_atom_type_scat_source
C C 0.0033 0.0016 'International Tables Vol C Tables 4.2.6.8 and 6.1.1.4'
H H 0.0000 0.0000 'International Tables Vol C Tables 4.2.6.8 and 6.1.1.4'
B B 0.0013 0.0007 'International Tables Vol C Tables 4.2.6.8 and 6.1.1.4'
N N 0.0061 0.0033 'International Tables Vol C Tables 4.2.6.8 and 6.1.1.4'
F F 0.0171 0.0103 'International Tables Vol C Tables 4.2.6.8 and 6.1.1.4'
S S 0.1246 0.1234 'International Tables Vol C Tables 4.2.6.8 and 6.1.1.4'
Ru Ru -1.2594 0.8363 'International Tables Vol C Tables 4.2.6.8 and 6.1.1.4'

loop_
_geom_angle_atom_site_label_1
_geom_angle_atom_site_label_2
_geom_angle_atom_site_label_3
_geom_angle
_geom_angle_site_symmetry_1
C10 Ru1 N5 95.06(16) .
C10 Ru1 N8 85.00(16) .
N5 Ru1 N8 176.08(13) .
C10 Ru1 N1 90.94(16) .
N5 Ru1 N1 86.80(14) .
N8 Ru1 N1 89.27(14) .
C10 Ru1 N3 176.22(14) .
N5 Ru1 N3 86.51(14) .
N8 Ru1 N3 93.20(13) .
N1 Ru1 N3 85.71(13) .
C10 Ru1 S1 91.82(12) .
N5 Ru1 S1 91.40(9) .
N8 Ru1 S1 92.52(9) .
N1 Ru1 S1 176.83(10) .
N3 Ru1 S1 91.58(9) .
S1 S1 Ru1 109.16(7) 3_675
C3 N1 N2 106.5(4) .
C3 N1 Ru1 135.8(3) .
N2 N1 Ru1 117.6(3) .
C1 N2 N1 109.0(4) .
C1 N2 B1 130.1(4) .
N1 N2 B1 120.9(3) .
C6 N3 N4 106.9(3) .
C6 N3 Ru1 133.7(3) .
N4 N3 Ru1 119.3(2) .
C4 N4 N3 108.9(4) .
C4 N4 B1 132.0(4) .
N3 N4 B1 119.0(3) .
C9 N5 N6 106.4(4) .
C9 N5 Ru1 134.0(3) .
N6 N5 Ru1 119.4(3) .
C7 N6 N5 108.7(4) .
C7 N6 B1 131.8(4) .
N5 N6 B1 119.4(3) .
C10 N7 C11 112.2(5) .
C10 N7 C14 123.5(4) .
C11 N7 C14 124.3(4) .
C19 N8 C15 114.4(4) .
C19 N8 Ru1 121.1(3) .
C15 N8 Ru1 124.4(3) .
C10 N9 C13 127.7(6) .
C10 N9 C12 111.5(5) .
C13 N9 C12 120.7(6) .
N2 C1 C2 108.6(5) .
N2 C1 H1 125.7 .
C2 C1 H1 125.7 .
C1 C2 C3 105.2(4) .
C1 C2 H2 127.4 .
C3 C2 H2 127.4 .
N1 C3 C2 110.8(5) .
N1 C3 H3 124.6 .
C2 C3 H3 124.6 .
N4 C4 C5 109.1(4) .
N4 C4 H4 125.4 .
C5 C4 H4 125.4 .
C4 C5 C6 105.1(4) .
C4 C5 H5 127.5 .
C6 C5 H5 127.5 .
N3 C6 C5 109.9(4) .
N3 C6 H6 125.0 .
C5 C6 H6 125.0 .
N6 C7 C8 108.9(5) .
N6 C7 H7 125.6 .
C8 C7 H7 125.6 .
C7 C8 C9 105.1(5) .
C7 C8 H8 127.5 .
C9 C8 H8 127.5 .
N5 C9 C8 110.9(5) .
N5 C9 H9 124.6 .
C8 C9 H9 124.6 .
N9 C10 N7 103.6(4) .
N9 C10 Ru1 134.8(4) .
N7 C10 Ru1 121.3(3) .
C12 C11 N7 108.2(5) .
C12 C11 H11 125.9 .
N7 C11 H11 125.9 .
C11 C12 N9 104.5(5) .
C11 C12 H12 127.8 .
N9 C12 H12 127.8 .
N9 C13 H13A 109.5 .
N9 C13 H13B 109.5 .
H13A C13 H13B 109.5 .
N9 C13 H13C 109.5 .
H13A C13 H13C 109.5 .
H13B C13 H13C 109.5 .
N7 C14 C15 112.1(4) .
N7 C14 H14A 109.2 .
C15 C14 H14A 109.2 .
N7 C14 H14B 109.2 .
C15 C14 H14B 109.2 .
H14A C14 H14B 107.9 .
N8 C15 C16 119.7(4) .
N8 C15 C14 119.0(4) .
C16 C15 C14 121.4(4) .
C17 C16 C15 121.9(5) .
C17 C16 H16 119.0 .
C15 C16 H16 119.0 .
C18 C17 C16 118.7(6) .
C18 C17 H17 120.6 .
C16 C17 H17 120.6 .
C19 C18 C17 117.0(6) .
C19 C18 H18 121.5 .
C17 C18 H18 121.5 .
C18 C19 N8 128.1(5) .
C18 C19 H19 116.0 .
N8 C19 H19 116.0 .
N4 B1 N6 107.4(4) .
N4 B1 N2 108.6(4) .
N6 B1 N2 108.4(4) .
N4 B1 H1A 110.8 .
N6 B1 H1A 110.8 .
N2 B1 H1A 110.8 .
C25 C20 C21 115.6(3) .
C25 C20 B2 121.7(3) .
C21 C20 B2 122.3(3) .
C22 C21 C20 122.1(4) .
C22 C21 H21 118.9 .
C20 C21 H21 118.9 .
C23 C22 C21 121.0(4) .
C23 C22 C26 119.8(4) .
C21 C22 C26 119.2(4) .
C24 C23 C22 118.0(4) .
C24 C23 H23 121.0 .
C22 C23 H23 121.0 .
C23 C24 C25 120.4(4) .
C23 C24 C27 121.1(3) .
C25 C24 C27 118.5(4) .
C20 C25 C24 122.8(4) .
C20 C25 H25 118.6 .
C24 C25 H25 118.6 .
F1B C26 F3B 109(3) .
F3A C26 F2A 107.6(4) .
F3A C26 F1A 106.8(5) .
F2A C26 F1A 102.6(4) .
F1B C26 F2B 99(2) .
F3B C26 F2B 102(2) .
F1B C26 C22 117.9(17) .
F3B C26 C22 115.3(18) .
F3A C26 C22 113.4(4) .
F2A C26 C22 113.5(4) .
F1A C26 C22 112.2(4) .
F2B C26 C22 111.4(13) .
F6 C27 F5 106.1(4) .
F6 C27 F4 106.1(3) .
F5 C27 F4 104.9(4) .
F6 C27 C24 113.6(3) .
F5 C27 C24 113.2(3) .
F4 C27 C24 112.2(3) .
C33 C28 C29 115.3(3) .
C33 C28 B2 122.9(3) .
C29 C28 B2 121.3(3) .
C28 C29 C30 122.2(4) .
C28 C29 H29 118.9 .
C30 C29 H29 118.9 .
C31 C30 C29 121.0(4) .
C31 C30 C34 118.7(4) .
C29 C30 C34 120.3(4) .
C32 C31 C30 117.9(4) .
C32 C31 H31 121.0 .
C30 C31 H31 121.0 .
C31 C32 C33 120.8(4) .
C31 C32 C35 119.4(4) .
C33 C32 C35 119.8(4) .
C32 C33 C28 122.8(4) .
C32 C33 H33 118.6 .
C28 C33 H33 118.6 .
F8 C34 F9 106.3(4) .
F8 C34 F7 105.4(4) .
F9 C34 F7 105.1(4) .
F8 C34 C30 112.9(4) .
F9 C34 C30 113.7(3) .
F7 C34 C30 112.7(4) .
F11 C35 F10 108.6(6) .
F11 C35 F12 104.0(7) .
F10 C35 F12 100.9(6) .
F11 C35 C32 115.9(5) .
F10 C35 C32 114.8(5) .
F12 C35 C32 111.1(6) .
C41 C36 C37 115.5(3) .
C41 C36 B2 123.0(3) .
C37 C36 B2 121.5(3) .
C38 C37 C36 122.6(3) .
C38 C37 H37 118.7 .
C36 C37 H37 118.7 .
C37 C38 C39 120.9(4) .
C37 C38 C42 119.0(3) .
C39 C38 C42 120.0(3) .
C40 C39 C38 117.5(3) .
C40 C39 H39 121.3 .
C38 C39 H39 121.3 .
C39 C40 C41 121.5(3) .
C39 C40 C43 119.7(4) .
C41 C40 C43 118.8(4) .
C40 C41 C36 122.0(4) .
C40 C41 H41 119.0 .
C36 C41 H41 119.0 .
F13 C42 F15 106.7(3) .
F13 C42 F14 105.8(3) .
F15 C42 F14 106.3(3) .
F13 C42 C38 112.4(3) .
F15 C42 C38 113.3(3) .
F14 C42 C38 111.9(3) .
F18 C43 F16 107.6(4) .
F18 C43 F17 104.5(4) .
F16 C43 F17 104.8(4) .
F18 C43 C40 113.5(4) .
F16 C43 C40 113.4(4) .
F17 C43 C40 112.2(4) .
C45 C44 C49 116.0(3) .
C45 C44 B2 123.8(3) .
C49 C44 B2 120.2(3) .
C46 C45 C44 121.8(4) .
C46 C45 H45 119.1 .
C44 C45 H45 119.1 .
C47 C46 C45 120.9(4) .
C47 C46 C50 119.6(4) .
C45 C46 C50 119.4(4) .
C48 C47 C46 118.2(4) .
C48 C47 H47 120.9 .
C46 C47 H47 120.9 .
C47 C48 C49 120.5(4) .
C47 C48 C51 120.9(4) .
C49 C48 C51 118.5(4) .
C48 C49 C44 122.5(4) .
C48 C49 H49 118.8 .
C44 C49 H49 118.8 .
F20B C50 F19B 107.8(12) .
F21A C50 F20A 107.6(7) .
F21A C50 F19A 102.3(6) .
F20A C50 F19A 100.6(7) .
F20B C50 F21B 109.0(12) .
F19B C50 F21B 102.4(10) .
F20B C50 C46 115.1(8) .
F19B C50 C46 112.2(8) .
F21A C50 C46 116.2(5) .
F20A C50 C46 114.2(5) .
F19A C50 C46 114.2(5) .
F21B C50 C46 109.5(7) .
F23 C51 F22 109.6(4) .
F23 C51 F24 104.3(5) .
F22 C51 F24 103.9(5) .
F23 C51 C48 114.7(5) .
F22 C51 C48 111.6(4) .
F24 C51 C48 112.0(4) .
C20 B2 C36 110.3(3) .
C20 B2 C28 111.8(3) .
C36 B2 C28 107.9(3) .
C20 B2 C44 107.8(3) .
C36 B2 C44 108.2(3) .
C28 B2 C44 110.8(3) .

loop_
_geom_bond_atom_site_label_1
_geom_bond_atom_site_label_2
_geom_bond_distance
_geom_bond_site_symmetry_2
Ru1 C10 2.050(4) .
Ru1 N5 2.070(3) .
Ru1 N8 2.087(3) .
Ru1 N1 2.104(3) .
Ru1 N3 2.110(3) .
Ru1 S1 2.2179(10) .
S1 S1 1.9872(19) 3_675
N1 C3 1.329(6) .
N1 N2 1.363(5) .
N2 C1 1.352(6) .
N2 B1 1.542(7) .
N3 C6 1.336(5) .
N3 N4 1.358(4) .
N4 C4 1.341(6) .
N4 B1 1.537(7) .
N5 C9 1.333(6) .
N5 N6 1.368(5) .
N6 C7 1.347(6) .
N6 B1 1.541(6) .
N7 C10 1.370(6) .
N7 C11 1.399(6) .
N7 C14 1.439(7) .
N8 C19 1.344(5) .
N8 C15 1.348(5) .
N9 C10 1.335(6) .
N9 C13 1.407(9) .
N9 C12 1.479(8) .
C1 C2 1.365(8) .
C1 H1 0.9500 .
C2 C3 1.380(7) .
C2 H2 0.9500 .
C3 H3 0.9500 .
C4 C5 1.363(7) .
C4 H4 0.9500 .
C5 C6 1.385(6) .
C5 H5 0.9500 .
C6 H6 0.9500 .
C7 C8 1.369(8) .
C7 H7 0.9500 .
C8 C9 1.374(7) .
C8 H8 0.9500 .
C9 H9 0.9500 .
C11 C12 1.318(9) .
C11 H11 0.9500 .
C12 H12 0.9500 .
C13 H13A 0.9800 .
C13 H13B 0.9800 .
C13 H13C 0.9800 .
C14 C15 1.498(6) .
C14 H14A 0.9900 .
C14 H14B 0.9900 .
C15 C16 1.387(7) .
C16 C17 1.358(8) .
C16 H16 0.9500 .
C17 C18 1.333(9) .
C17 H17 0.9500 .
C18 C19 1.335(7) .
C18 H18 0.9500 .
C19 H19 0.9500 .
B1 H1A 1.0000 .
F1A C26 1.350(6) .
F2A C26 1.336(6) .
F3A C26 1.307(6) .
F4 C27 1.334(5) .
F5 C27 1.320(5) .
F6 C27 1.318(5) .
F7 C34 1.341(5) .
F8 C34 1.329(5) .
F9 C34 1.335(5) .
F10 C35 1.275(7) .
F11 C35 1.232(7) .
F12 C35 1.322(8) .
F13 C42 1.334(5) .
F14 C42 1.344(5) .
F15 C42 1.336(5) .
F16 C43 1.322(5) .
F17 C43 1.323(6) .
F18 C43 1.303(6) .
F19A C50 1.344(8) .
F20A C50 1.321(9) .
F21A C50 1.310(8) .
F22 C51 1.332(6) .
F23 C51 1.279(6) .
F24 C51 1.358(7) .
F1B C26 1.13(4) .
F2B C26 1.39(4) .
F3B C26 1.30(5) .
F19B C50 1.263(19) .
F20B C50 1.24(2) .
F21B C50 1.356(19) .
C20 C25 1.390(5) .
C20 C21 1.401(5) .
C20 B2 1.639(6) .
C21 C22 1.393(6) .
C21 H21 0.9500 .
C22 C23 1.387(6) .
C22 C26 1.489(6) .
C23 C24 1.387(6) .
C23 H23 0.9500 .
C24 C25 1.396(5) .
C24 C27 1.495(6) .
C25 H25 0.9500 .
C28 C33 1.395(5) .
C28 C29 1.396(5) .
C28 B2 1.648(5) .
C29 C30 1.396(5) .
C29 H29 0.9500 .
C30 C31 1.380(6) .
C30 C34 1.491(6) .
C31 C32 1.378(7) .
C31 H31 0.9500 .
C32 C33 1.390(6) .
C32 C35 1.495(7) .
C33 H33 0.9500 .
C36 C41 1.396(5) .
C36 C37 1.400(5) .
C36 B2 1.641(5) .
C37 C38 1.386(5) .
C37 H37 0.9500 .
C38 C39 1.387(5) .
C38 C42 1.491(6) .
C39 C40 1.383(6) .
C39 H39 0.9500 .
C40 C41 1.392(5) .
C40 C43 1.497(5) .
C41 H41 0.9500 .
C44 C45 1.397(5) .
C44 C49 1.400(6) .
C44 B2 1.652(5) .
C45 C46 1.394(6) .
C45 H45 0.9500 .
C46 C47 1.391(7) .
C46 C50 1.476(7) .
C47 C48 1.382(7) .
C47 H47 0.9500 .
C48 C49 1.392(6) .
C48 C51 1.508(7) .
C49 H49 0.9500 .

loop_
_geom_torsion_atom_site_label_1
_geom_torsion_atom_site_label_2
_geom_torsion_atom_site_label_3
_geom_torsion_atom_site_label_4
_geom_torsion
_geom_torsion_site_symmetry_4
C10 Ru1 S1 S1 139.56(14) 3_675
N5 Ru1 S1 S1 44.45(13) 3_675
N8 Ru1 S1 S1 -135.36(11) 3_675
N3 Ru1 S1 S1 -42.09(11) 3_675
C10 Ru1 N1 C3 44.8(5) .
N5 Ru1 N1 C3 139.8(5) .
N8 Ru1 N1 C3 -40.2(5) .
N3 Ru1 N1 C3 -133.4(5) .
C10 Ru1 N1 N2 -138.3(3) .
N5 Ru1 N1 N2 -43.3(3) .
N8 Ru1 N1 N2 136.7(3) .
N3 Ru1 N1 N2 43.5(3) .
C3 N1 N2 C1 0.2(5) .
Ru1 N1 N2 C1 -177.5(3) .
C3 N1 N2 B1 178.0(4) .
Ru1 N1 N2 B1 0.2(5) .
N5 Ru1 N3 C6 -133.7(4) .
N8 Ru1 N3 C6 50.2(4) .
N1 Ru1 N3 C6 139.3(4) .
S1 Ru1 N3 C6 -42.4(4) .
C10 Ru1 N3 N4 -74(2) .
N5 Ru1 N3 N4 40.9(3) .
N8 Ru1 N3 N4 -135.2(3) .
N1 Ru1 N3 N4 -46.2(3) .
S1 Ru1 N3 N4 132.2(3) .
C6 N3 N4 C4 0.4(4) .
Ru1 N3 N4 C4 -175.5(3) .
C6 N3 N4 B1 179.5(4) .
Ru1 N3 N4 B1 3.6(4) .
C10 Ru1 N5 C9 -50.3(5) .
N1 Ru1 N5 C9 -141.0(5) .
N3 Ru1 N5 C9 133.1(5) .
S1 Ru1 N5 C9 41.6(4) .
C10 Ru1 N5 N6 134.6(3) .
N1 Ru1 N5 N6 44.0(3) .
N3 Ru1 N5 N6 -41.9(3) .
S1 Ru1 N5 N6 -133.4(3) .
C9 N5 N6 C7 -0.1(5) .
Ru1 N5 N6 C7 176.2(4) .
C9 N5 N6 B1 -177.3(4) .
Ru1 N5 N6 B1 -1.0(5) .
C10 Ru1 N8 C19 -139.4(3) .
N1 Ru1 N8 C19 -48.4(3) .
N3 Ru1 N8 C19 37.3(3) .
S1 Ru1 N8 C19 129.0(3) .
C10 Ru1 N8 C15 36.7(3) .
N1 Ru1 N8 C15 127.7(3) .
N3 Ru1 N8 C15 -146.6(3) .
S1 Ru1 N8 C15 -54.9(3) .
N1 N2 C1 C2 0.1(6) .
B1 N2 C1 C2 -177.4(5) .
N2 C1 C2 C3 -0.4(6) .
N2 N1 C3 C2 -0.5(6) .
Ru1 N1 C3 C2 176.7(4) .
C1 C2 C3 N1 0.5(6) .
N3 N4 C4 C5 -0.1(5) .
B1 N4 C4 C5 -179.1(4) .
N4 C4 C5 C6 -0.1(5) .
N4 N3 C6 C5 -0.5(5) .
Ru1 N3 C6 C5 174.6(3) .
C4 C5 C6 N3 0.4(5) .
N5 N6 C7 C8 0.5(7) .
B1 N6 C7 C8 177.2(5) .
N6 C7 C8 C9 -0.6(7) .
N6 N5 C9 C8 -0.3(6) .
Ru1 N5 C9 C8 -175.8(4) .
C7 C8 C9 N5 0.6(7) .
C13 N9 C10 N7 175.6(6) .
C12 N9 C10 N7 -0.7(6) .
C13 N9 C10 Ru1 0.9(10) .
C12 N9 C10 Ru1 -175.4(4) .
C11 N7 C10 N9 0.8(5) .
C14 N7 C10 N9 -175.9(4) .
C11 N7 C10 Ru1 176.5(3) .
C14 N7 C10 Ru1 -0.2(6) .
N5 Ru1 C10 N9 -38.1(5) .
N8 Ru1 C10 N9 138.0(5) .
N1 Ru1 C10 N9 48.8(5) .
S1 Ru1 C10 N9 -129.7(5) .
N5 Ru1 C10 N7 147.9(3) .
N8 Ru1 C10 N7 -36.1(3) .
N1 Ru1 C10 N7 -125.3(3) .
S1 Ru1 C10 N7 56.3(3) .
C10 N7 C11 C12 -0.7(7) .
C14 N7 C11 C12 176.0(5) .
N7 C11 C12 N9 0.2(7) .
C10 N9 C12 C11 0.3(7) .
C13 N9 C12 C11 -176.3(6) .
C10 N7 C14 C15 52.1(6) .
C11 N7 C14 C15 -124.2(5) .
C19 N8 C15 C16 -3.8(6) .
Ru1 N8 C15 C16 179.9(3) .
C19 N8 C15 C14 176.0(4) .
Ru1 N8 C15 C14 -0.3(5) .
N7 C14 C15 N8 -50.7(5) .
N7 C14 C15 C16 129.1(5) .
N8 C15 C16 C17 0.6(8) .
C14 C15 C16 C17 -179.2(5) .
C15 C16 C17 C18 3.2(9) .
C16 C17 C18 C19 -3.4(9) .
C17 C18 C19 N8 0.0(8) .
C15 N8 C19 C18 3.7(6) .
Ru1 N8 C19 C18 -179.8(4) .
C4 N4 B1 N6 117.7(5) .
N3 N4 B1 N6 -61.1(5) .
C4 N4 B1 N2 -125.2(5) .
N3 N4 B1 N2 55.9(5) .
C7 N6 B1 N4 -116.3(6) .
N5 N6 B1 N4 60.2(5) .
C7 N6 B1 N2 126.5(6) .
N5 N6 B1 N2 -57.0(5) .
C1 N2 B1 N4 118.3(5) .
N1 N2 B1 N4 -58.9(5) .
C1 N2 B1 N6 -125.2(5) .
N1 N2 B1 N6 57.5(5) .
C25 C20 C21 C22 0.6(5) .
B2 C20 C21 C22 174.4(3) .
C20 C21 C22 C23 -0.7(6) .
C20 C21 C22 C26 -178.8(4) .
C21 C22 C23 C24 0.1(6) .
C26 C22 C23 C24 178.2(4) .
C22 C23 C24 C25 0.6(5) .
C22 C23 C24 C27 -178.9(4) .
C21 C20 C25 C24 0.1(5) .
B2 C20 C25 C24 -173.8(3) .
C23 C24 C25 C20 -0.7(6) .
C27 C24 C25 C20 178.8(3) .
C23 C22 C26 F1B 88(3) .
C21 C22 C26 F1B -94(3) .
C23 C22 C26 F3B -141(2) .
C21 C22 C26 F3B 37(2) .
C23 C22 C26 F3A -100.1(5) .
C21 C22 C26 F3A 78.1(6) .
C23 C22 C26 F2A 23.1(6) .
C21 C22 C26 F2A -158.8(4) .
C23 C22 C26 F1A 138.9(5) .
C21 C22 C26 F1A -43.0(6) .
C23 C22 C26 F2B -26.2(19) .
C21 C22 C26 F2B 151.9(19) .
C23 C24 C27 F6 11.5(5) .
C25 C24 C27 F6 -168.0(4) .
C23 C24 C27 F5 -109.6(4) .
C25 C24 C27 F5 70.9(5) .
C23 C24 C27 F4 131.9(4) .
C25 C24 C27 F4 -47.6(5) .
C33 C28 C29 C30 -0.7(5) .
B2 C28 C29 C30 171.4(3) .
C28 C29 C30 C31 0.0(6) .
C28 C29 C30 C34 178.9(4) .
C29 C30 C31 C32 0.3(6) .
C34 C30 C31 C32 -178.5(4) .
C30 C31 C32 C33 0.0(7) .
C30 C31 C32 C35 -179.8(5) .
C31 C32 C33 C28 -0.8(7) .
C35 C32 C33 C28 179.0(5) .
C29 C28 C33 C32 1.1(6) .
B2 C28 C33 C32 -170.9(4) .
C31 C30 C34 F8 81.7(5) .
C29 C30 C34 F8 -97.1(5) .
C31 C30 C34 F9 -157.0(4) .
C29 C30 C34 F9 24.1(6) .
C31 C30 C34 F7 -37.5(6) .
C29 C30 C34 F7 143.6(4) .
C31 C32 C35 F11 164.1(7) .
C33 C32 C35 F11 -15.7(9) .
C31 C32 C35 F10 36.1(8) .
C33 C32 C35 F10 -143.7(5) .
C31 C32 C35 F12 -77.6(8) .
C33 C32 C35 F12 102.6(8) .
C41 C36 C37 C38 1.1(5) .
B2 C36 C37 C38 -177.9(3) .
C36 C37 C38 C39 -0.7(6) .
C36 C37 C38 C42 -179.9(3) .
C37 C38 C39 C40 -0.2(5) .
C42 C38 C39 C40 179.0(4) .
C38 C39 C40 C41 0.6(6) .
C38 C39 C40 C43 -177.0(4) .
C39 C40 C41 C36 -0.2(6) .
C43 C40 C41 C36 177.5(4) .
C37 C36 C41 C40 -0.7(5) .
B2 C36 C41 C40 178.3(3) .
C37 C38 C42 F13 46.4(5) .
C39 C38 C42 F13 -132.8(4) .
C37 C38 C42 F15 167.4(3) .
C39 C38 C42 F15 -11.8(5) .
C37 C38 C42 F14 -72.4(4) .
C39 C38 C42 F14 108.4(4) .
C39 C40 C43 F18 -141.0(4) .
C41 C40 C43 F18 41.3(6) .
C39 C40 C43 F16 -17.8(6) .
C41 C40 C43 F16 164.5(4) .
C39 C40 C43 F17 100.7(5) .
C41 C40 C43 F17 -77.0(5) .
C49 C44 C45 C46 -1.2(5) .
B2 C44 C45 C46 179.8(4) .
C44 C45 C46 C47 -1.5(6) .
C44 C45 C46 C50 179.9(4) .
C45 C46 C47 C48 2.1(6) .
C50 C46 C47 C48 -179.3(4) .
C46 C47 C48 C49 -0.1(6) .
C46 C47 C48 C51 -177.2(4) .
C47 C48 C49 C44 -2.7(7) .
C51 C48 C49 C44 174.4(4) .
C45 C44 C49 C48 3.3(6) .
B2 C44 C49 C48 -177.7(4) .
C47 C46 C50 F20B -157.3(12) .
C45 C46 C50 F20B 21.4(13) .
C47 C46 C50 F19B 79.0(11) .
C45 C46 C50 F19B -102.4(11) .
C47 C46 C50 F21A 23.0(9) .
C45 C46 C50 F21A -158.4(7) .
C47 C46 C50 F20A -103.1(8) .
C45 C46 C50 F20A 75.5(8) .
C47 C46 C50 F19A 141.9(7) .
C45 C46 C50 F19A -39.5(8) .
C47 C46 C50 F21B -34.1(10) .
C45 C46 C50 F21B 144.6(9) .
C47 C48 C51 F23 0.3(7) .
C49 C48 C51 F23 -176.8(5) .
C47 C48 C51 F22 -125.2(5) .
C49 C48 C51 F22 57.7(6) .
C47 C48 C51 F24 118.9(5) .
C49 C48 C51 F24 -58.3(6) .
C25 C20 B2 C36 -32.5(5) .
C21 C20 B2 C36 154.0(3) .
C25 C20 B2 C28 -152.5(3) .
C21 C20 B2 C28 34.0(5) .
C25 C20 B2 C44 85.5(4) .
C21 C20 B2 C44 -88.0(4) .
C41 C36 B2 C20 -97.2(4) .
C37 C36 B2 C20 81.7(4) .
C41 C36 B2 C28 25.2(5) .
C37 C36 B2 C28 -155.9(3) .
C41 C36 B2 C44 145.1(3) .
C37 C36 B2 C44 -36.0(4) .
C33 C28 B2 C20 -150.7(3) .
C29 C28 B2 C20 37.9(5) .
C33 C28 B2 C36 87.8(4) .
C29 C28 B2 C36 -83.6(4) .
C33 C28 B2 C44 -30.5(5) .
C29 C28 B2 C44 158.1(3) .
C45 C44 B2 C20 12.6(5) .
C49 C44 B2 C20 -166.4(3) .
C45 C44 B2 C36 131.9(4) .
C49 C44 B2 C36 -47.1(4) .
C45 C44 B2 C28 -110.0(4) .
C49 C44 B2 C28 71.0(4) .
